data_9014861
loop_
_publ_author_name
'Durif, A.'
'Averbuch-Pouchot, M. T.'
'Guitel, J. C.'

_publ_section_title
;
 Structure cristalline du trimetaphosphate de baryum-zinc decahydrate
 Ba2 Zn (P3 O9)2 (H2 O)10
;
_journal_issue 11
_journal_name_full 'Acta Crystallographica, Section B'
_journal_page_first 2680
_journal_page_last 2682
_journal_paper_doi 10.1107/S056774087500845X
_journal_volume 31
_journal_year 1975
_chemical_formula_sum 'Ba2 O28 P6 Zn'
_space_group_IT_number 15
_symmetry_space_group_name_Hall '-C 2yc'
_symmetry_space_group_name_H-M 'C 1 2/c 1'
_cell_angle_alpha 90
_cell_angle_beta 100.93
_cell_angle_gamma 90
_cell_length_a 26.52
_cell_length_b 7.625
_cell_length_c 12.92
_cell_formula_units_Z 4
_cell_volume 2565.224
_database_code_amcsd 0009546
_exptl_crystal_density_diffrn 2.522
_cod_duplicate_entry 1007027
_cod_original_formula_sum 'Zn Ba2 P6 O28'
_cod_database_code 9014861
_amcsd_formula_title 'Ba2 H20 O28 P6 Zn'

loop_
_space_group_symop_operation_xyz
x,y,z
1/2+x,1/2+y,z
x,-y,1/2+z
1/2+x,1/2-y,1/2+z
-x,y,1/2-z
1/2-x,1/2+y,1/2-z
-x,-y,-z
1/2-x,1/2-y,-z

loop_
_atom_site_label
_atom_site_fract_x
_atom_site_fract_y
_atom_site_fract_z
Zn1 0.00000 0.25510 0.25000
Ba1 0.22102 0.29285 0.31759
P1 0.31700 0.29310 0.16120
P2 0.10260 0.02860 0.36920
P3 0.33490 0.35440 0.94970
O1 0.38470 0.44720 0.01010
O2 0.31640 0.23730 0.03790
O3 0.37410 0.37990 0.19810
O4 0.31650 0.13280 0.22750
O5 0.27610 0.42710 0.16120
O6 0.13060 0.19490 0.36550
O7 0.04480 0.02680 0.32790
O8 0.14820 0.27070 0.12390
O9 0.20420 0.01760 0.08730
O10 0.29520 0.12990 0.47630
O11 0.04480 0.43480 0.31830
O12 0.39860 0.12070 0.40640
O13 0.04550 0.22750 0.13990
O14 0.49870 0.22270 0.09010

loop_
_cod_related_entry_id
_cod_related_entry_database
_cod_related_entry_code
1 AMCSD 0009546
